data_7016039
loop_
_publ_author_name
'Buffet, Jean-Charles'
'Okuda, Jun'

_publ_section_title
;
 Scandium alkyl and amide complexes containing a cyclen-derived (NNNN)
 macrocyclic ligand: synthesis, structure and ring-opening
 polymerization activity toward lactide monomers.
;
_journal_issue 30
_journal_name_full 'Dalton transactions (Cambridge, England : 2003)'
_journal_page_first 7748
_journal_page_last 7754
_journal_paper_doi 10.1039/c1dt10075k
_journal_volume 40
_journal_year 2011
_chemical_formula_moiety 'C17 H45 N6 Sc Si3'
_chemical_formula_sum 'C17 H45 N6 Sc Si3'
_chemical_formula_weight 462.82
_chemical_name_systematic
;
?
;
_space_group_IT_number 43
_symmetry_cell_setting orthorhombic
_symmetry_space_group_name_Hall 'F 2 -2d'
_symmetry_space_group_name_H-M 'F d d 2'
_atom_sites_solution_hydrogens geom
_atom_sites_solution_primary direct
_atom_sites_solution_secondary difmap
_audit_creation_method SHELXL-97
_cell_angle_alpha 90.00
_cell_angle_beta 90.00
_cell_angle_gamma 90.00
_cell_formula_units_Z 8
_cell_length_a 30.938(2)
_cell_length_b 8.685(3)
_cell_length_c 19.4606(10)
_cell_measurement_reflns_used 2686
_cell_measurement_temperature 130(2)
_cell_measurement_theta_max ?26.4
_cell_measurement_theta_min 1.3
_cell_volume 5229.0(19)
_computing_cell_refinement 'Bruker SMART (2001)'
_computing_data_collection 'Bruker SMART (2001)'
_computing_data_reduction 'Bruker SAINT+ (1999)'
_computing_molecular_graphics 'ORTEP-III (Farrugia, 1999)'
_computing_structure_refinement 'SHELXL-97 (Sheldrick, 1997)'
_computing_structure_solution 'SIR-92 (Altomare 1992)'
_diffrn_ambient_temperature 130(2)
_diffrn_measured_fraction_theta_full 0.999
_diffrn_measured_fraction_theta_max 0.999
_diffrn_measurement_device_type 'CCD area detector'
_diffrn_measurement_method 'omega scans'
_diffrn_radiation_monochromator graphite
_diffrn_radiation_source 'fine-focus sealed tube'
_diffrn_radiation_type MoK\a
_diffrn_radiation_wavelength 0.71073
_diffrn_reflns_av_R_equivalents 0.1057
_diffrn_reflns_av_sigmaI/netI 0.0849
_diffrn_reflns_limit_h_max 38
_diffrn_reflns_limit_h_min -38
_diffrn_reflns_limit_k_max 10
_diffrn_reflns_limit_k_min -10
_diffrn_reflns_limit_l_max 24
_diffrn_reflns_limit_l_min -24
_diffrn_reflns_number 15718
_diffrn_reflns_theta_full 26.42
_diffrn_reflns_theta_max 26.42
_diffrn_reflns_theta_min 1.32
_exptl_absorpt_coefficient_mu 0.433
_exptl_absorpt_correction_T_max 0.9539
_exptl_absorpt_correction_T_min 0.9184
_exptl_absorpt_correction_type multi-scan
_exptl_absorpt_process_details 'Bruker SADABS'
_exptl_crystal_colour colourless
_exptl_crystal_density_diffrn 1.176
_exptl_crystal_density_meas 1.18
_exptl_crystal_density_method 'not measured'
_exptl_crystal_description block
_exptl_crystal_F_000 2016
_exptl_crystal_size_max 0.20
_exptl_crystal_size_mid 0.14
_exptl_crystal_size_min 0.11
_refine_diff_density_max 0.251
_refine_diff_density_min -0.239
_refine_diff_density_rms 0.086
_refine_ls_abs_structure_details 'Flack H D (1983), Acta Cryst. A39, 876-881'
_refine_ls_abs_structure_Flack 0.00(5)
_refine_ls_extinction_method none
_refine_ls_goodness_of_fit_ref 0.881
_refine_ls_hydrogen_treatment riding
_refine_ls_matrix_type full
_refine_ls_number_parameters 246
_refine_ls_number_reflns 2686
_refine_ls_number_restraints 13
_refine_ls_restrained_S_all 0.879
_refine_ls_R_factor_all 0.0589
_refine_ls_R_factor_gt 0.0418
_refine_ls_shift/su_max 0.015
_refine_ls_shift/su_mean 0.001
_refine_ls_structure_factor_coef Fsqd
_refine_ls_weighting_details 'calc w=1/[\s^2^(Fo^2^)+(0.0279P)^2^+0.0000P] where P=(Fo^2^+2Fc^2^)/3'
_refine_ls_weighting_scheme calc
_refine_ls_wR_factor_gt 0.0767
_refine_ls_wR_factor_ref 0.0828
_reflns_number_gt 2078
_reflns_number_total 2686
_reflns_threshold_expression >2sigma(I)
_cod_data_source_file c1dt10075k.txt
_cod_data_source_block 3
_cod_depositor_comments
;
The following automatic conversions were performed:

'_symmetry_cell_setting' value 'Orthorhombic' changed to
'orthorhombic' according to
/home/saulius/struct/CIF-dictionaries/cif_core.dic dictionary named
'cif_core.dic' version 2.4.1 from 2010-06-29.

Automatic conversion script
Id: cif_fix_values 1715 2011-07-08 13:25:40Z adriana 
;
_cod_database_code 7016039

loop_
_symmetry_equiv_pos_as_xyz
'x, y, z'
'-x, -y, z'
'-x+1/4, y+1/4, z+1/4'
'x+3/4, -y+3/4, z+1/4'
'x, y+1/2, z+1/2'
'-x, -y+1/2, z+1/2'
'-x+1/4, y+3/4, z+3/4'
'x+3/4, -y+5/4, z+3/4'
'x+1/2, y, z+1/2'
'-x+1/2, -y, z+1/2'
'-x+3/4, y+1/4, z+3/4'
'x+5/4, -y+3/4, z+3/4'
'x+1/2, y+1/2, z'
'-x+1/2, -y+1/2, z'
'-x+3/4, y+3/4, z+1/4'
'x+5/4, -y+5/4, z+1/4'

loop_
_atom_site_label
_atom_site_type_symbol
_atom_site_fract_x
_atom_site_fract_y
_atom_site_fract_z
_atom_site_U_iso_or_equiv
_atom_site_adp_type
_atom_site_occupancy
_atom_site_symmetry_multiplicity
_atom_site_calc_flag
_atom_site_refinement_flags
_atom_site_disorder_assembly
_atom_site_disorder_group
Sc1 Sc 0.2500 0.2500 0.06874(3) 0.0391(2) Uani 1 2 d S . .
Si1 Si 0.2500 0.2500 -0.07395(7) 0.0595(5) Uani 1 2 d S . .
Si2 Si 0.30141(16) -0.0433(7) -0.0302(4) 0.0323(8) Uani 0.50 1 d P A -1
HI2 H 0.2852 -0.1277 -0.0066 0.039 Uiso 0.50 1 calc PR A -1
N5 N 0.2707(8) 0.1048(19) -0.0156(13) 0.027(3) Uani 0.50 1 d PU A -1
Si3 Si 0.1942(3) 0.5168(9) -0.0379(5) 0.087(3) Uani 0.50 1 d P A -2
HI3 H 0.2030 0.5970 -0.0038 0.105 Uiso 0.50 1 calc PR A -2
N6 N 0.2246(8) 0.3584(19) -0.0181(14) 0.033(3) Uani 0.50 1 d PU A -2
N1 N 0.2905(3) 0.1340(15) 0.1463(7) 0.036(2) Uani 0.50 1 d P A -1
N2 N 0.2049(4) 0.0876(14) 0.1202(6) 0.042(2) Uani 0.50 1 d P A -1
N3 N 0.2242(4) 0.4015(15) 0.1594(6) 0.052(3) Uani 0.50 1 d P A -1
N4 N 0.3102(4) 0.4137(14) 0.0966(7) 0.051(3) Uani 0.50 1 d P A -1
C1 C 0.2710(3) 0.0043(12) 0.1807(5) 0.049(2) Uani 0.50 1 d P A -1
H1A H 0.2920 -0.0816 0.1828 0.059 Uiso 0.50 1 calc PR A -1
H1B H 0.2635 0.0336 0.2284 0.059 Uiso 0.50 1 calc PR A -1
C2 C 0.2337(5) -0.0445(15) 0.1465(9) 0.079(5) Uani 0.50 1 d P A -1
H2A H 0.2165 -0.1096 0.1781 0.094 Uiso 0.50 1 calc PR A -1
H2B H 0.2423 -0.1093 0.1070 0.094 Uiso 0.50 1 calc PR A -1
C3 C 0.1820(3) 0.1709(10) 0.1758(4) 0.065(2) Uani 0.50 1 d P A -1
H3A H 0.1727 0.0954 0.2110 0.078 Uiso 0.50 1 calc PR A -1
H3B H 0.1556 0.2189 0.1565 0.078 Uiso 0.50 1 calc PR A -1
C4 C 0.2084(3) 0.2930(8) 0.2101(4) 0.0528(17) Uani 0.50 1 d P A -1
H4A H 0.1906 0.3478 0.2445 0.063 Uiso 0.50 1 calc PR A -1
H4B H 0.2332 0.2451 0.2343 0.063 Uiso 0.50 1 calc PR A -1
C5 C 0.2691(7) 0.4872(12) 0.1882(5) 0.108(6) Uani 0.50 1 d P A -1
H5A H 0.2608 0.5750 0.2179 0.129 Uiso 0.50 1 calc PR A -1
H5B H 0.2855 0.4131 0.2167 0.129 Uiso 0.50 1 calc PR A -1
C6 C 0.2938(5) 0.5369(19) 0.1393(9) 0.102(6) Uani 0.50 1 d P A -1
H6A H 0.3185 0.5935 0.1597 0.123 Uiso 0.50 1 calc PR A -1
H6B H 0.2774 0.6099 0.1104 0.123 Uiso 0.50 1 calc PR A -1
C7 C 0.3454(2) 0.3196(8) 0.1286(5) 0.056(2) Uani 0.50 1 d P A -1
H7A H 0.3643 0.3886 0.1557 0.067 Uiso 0.50 1 calc PR A -1
H7B H 0.3631 0.2735 0.0916 0.067 Uiso 0.50 1 calc PR A -1
C8 C 0.3293(2) 0.1930(8) 0.1746(4) 0.055(2) Uani 0.50 1 d P A -1
H8A H 0.3512 0.1102 0.1779 0.066 Uiso 0.50 1 calc PR A -1
H8B H 0.3239 0.2336 0.2214 0.066 Uiso 0.50 1 calc PR A -1
C9 C 0.1747(4) 0.0155(18) 0.0730(6) 0.077(4) Uani 0.50 1 d P A -1
H9A H 0.1551 -0.0518 0.0987 0.115 Uiso 0.50 1 calc PR A -1
H9B H 0.1907 -0.0455 0.0392 0.115 Uiso 0.50 1 calc PR A -1
H9C H 0.1579 0.0952 0.0494 0.115 Uiso 0.50 1 calc PR A -1
C10 C 0.1901(5) 0.5125(11) 0.1446(5) 0.131(6) Uani 0.50 1 d P A -1
H10A H 0.1641 0.4578 0.1294 0.196 Uiso 0.50 1 calc PR A -1
H10B H 0.1997 0.5828 0.1083 0.196 Uiso 0.50 1 calc PR A -1
H10C H 0.1835 0.5715 0.1863 0.196 Uiso 0.50 1 calc PR A -1
C11 C 0.3309(3) 0.4818(12) 0.0328(6) 0.068(3) Uani 0.50 1 d P A -1
H11A H 0.3540 0.5529 0.0464 0.101 Uiso 0.50 1 calc PR A -1
H11B H 0.3091 0.5375 0.0062 0.101 Uiso 0.50 1 calc PR A -1
H11C H 0.3431 0.3989 0.0047 0.101 Uiso 0.50 1 calc PR A -1
C12 C 0.2865(9) 0.309(3) -0.1384(13) 0.080(7) Uani 0.50 1 d P A -1
H12A H 0.2726 0.3847 -0.1682 0.120 Uiso 0.50 1 calc PR A -1
H12B H 0.2952 0.2191 -0.1657 0.120 Uiso 0.50 1 calc PR A -1
H12C H 0.3121 0.3547 -0.1169 0.120 Uiso 0.50 1 calc PR A -1
C13 C 0.2054(8) 0.131(3) -0.1246(13) 0.079(6) Uani 0.50 1 d P A -2
H13A H 0.2195 0.0546 -0.1541 0.118 Uiso 0.50 1 calc PR A -2
H13B H 0.1882 0.2012 -0.1530 0.118 Uiso 0.50 1 calc PR A -2
H13C H 0.1865 0.0783 -0.0917 0.118 Uiso 0.50 1 calc PR A -2
C14 C 0.3533(4) -0.0488(17) 0.0139(6) 0.110(6) Uani 0.50 1 d P A -1
H14A H 0.3725 0.0294 -0.0057 0.164 Uiso 0.50 1 calc PR A -1
H14B H 0.3663 -0.1509 0.0082 0.164 Uiso 0.50 1 calc PR A -1
H14C H 0.3490 -0.0279 0.0629 0.164 Uiso 0.50 1 calc PR A -1
C15 C 0.2977(10) -0.098(4) -0.1170(13) 0.174(14) Uani 0.50 1 d P A -1
H15A H 0.2678 -0.1270 -0.1277 0.261 Uiso 0.50 1 calc PR A -1
H15B H 0.3167 -0.1868 -0.1253 0.261 Uiso 0.50 1 calc PR A -1
H15C H 0.3066 -0.0124 -0.1463 0.261 Uiso 0.50 1 calc PR A -1
C16 C 0.1384(4) 0.4953(15) -0.0268(6) 0.075(3) Uani 0.50 1 d P A -2
H16A H 0.1260 0.4475 -0.0679 0.112 Uiso 0.50 1 calc PR A -2
H16B H 0.1252 0.5966 -0.0195 0.112 Uiso 0.50 1 calc PR A -2
H16C H 0.1329 0.4298 0.0133 0.112 Uiso 0.50 1 calc PR A -2
C17 C 0.1959(7) 0.615(3) -0.1223(7) 0.080(6) Uani 0.50 1 d P A -2
H17A H 0.2258 0.6201 -0.1385 0.119 Uiso 0.50 1 calc PR A -2
H17B H 0.1842 0.7191 -0.1177 0.119 Uiso 0.50 1 calc PR A -2
H17C H 0.1785 0.5567 -0.1555 0.119 Uiso 0.50 1 calc PR A -2

loop_
_atom_site_aniso_label
_atom_site_aniso_U_11
_atom_site_aniso_U_22
_atom_site_aniso_U_33
_atom_site_aniso_U_23
_atom_site_aniso_U_13
_atom_site_aniso_U_12
Sc1 0.0661(6) 0.0273(4) 0.0238(4) 0.000 0.000 -0.0035(4)
Si1 0.0514(9) 0.1047(13) 0.0225(7) 0.000 0.000 0.0344(9)
Si2 0.0270(12) 0.0336(13) 0.0363(17) -0.0137(12) 0.0056(13) 0.0036(11)
N5 0.032(5) 0.024(6) 0.024(4) -0.006(5) 0.000(3) -0.006(4)
Si3 0.112(5) 0.089(5) 0.061(4) 0.028(3) 0.025(4) 0.038(3)
N6 0.034(6) 0.033(7) 0.032(5) 0.006(6) 0.006(4) 0.004(5)
N1 0.035(5) 0.038(5) 0.035(5) 0.004(4) 0.008(4) -0.001(4)
N2 0.044(6) 0.035(4) 0.048(6) -0.005(4) -0.001(4) 0.005(5)
N3 0.076(10) 0.046(8) 0.033(6) 0.005(5) 0.009(6) 0.008(6)
N4 0.043(8) 0.036(4) 0.074(10) 0.001(5) -0.015(5) -0.009(5)
C1 0.056(6) 0.049(5) 0.042(5) 0.018(4) 0.026(5) 0.027(5)
C2 0.087(10) 0.042(6) 0.107(11) 0.042(6) 0.062(10) 0.017(7)
C3 0.054(5) 0.077(6) 0.065(5) -0.001(5) 0.033(5) 0.003(5)
C4 0.067(5) 0.050(4) 0.042(4) 0.005(3) 0.013(4) 0.013(4)
C5 0.23(2) 0.045(6) 0.046(6) -0.023(5) -0.052(10) 0.012(9)
C6 0.135(14) 0.072(9) 0.100(12) 0.001(8) -0.072(12) -0.004(11)
C7 0.044(4) 0.050(5) 0.075(5) 0.009(4) -0.032(4) -0.013(4)
C8 0.067(5) 0.049(4) 0.050(4) 0.005(3) -0.030(4) 0.021(4)
C9 0.049(6) 0.134(11) 0.048(7) 0.023(8) -0.003(6) -0.037(6)
C10 0.232(15) 0.105(8) 0.055(6) 0.020(5) 0.055(7) 0.118(9)
C11 0.051(6) 0.057(6) 0.095(9) -0.002(6) -0.006(7) -0.009(4)
C12 0.101(14) 0.096(16) 0.044(8) 0.014(9) 0.023(9) 0.045(12)
C13 0.071(9) 0.108(18) 0.057(12) -0.026(9) -0.040(8) 0.025(11)
C14 0.092(10) 0.115(12) 0.122(11) -0.073(9) -0.061(9) 0.076(9)
C15 0.15(2) 0.15(2) 0.21(2) -0.110(18) -0.011(18) 0.078(18)
C16 0.047(5) 0.088(8) 0.089(9) 0.010(8) -0.005(7) 0.015(5)
C17 0.074(8) 0.127(15) 0.038(6) 0.061(7) 0.010(5) 0.042(9)

loop_
_atom_type_symbol
_atom_type_description
_atom_type_scat_dispersion_real
_atom_type_scat_dispersion_imag
_atom_type_scat_source
C C 0.0033 0.0016 'International Tables Vol C Tables 4.2.6.8 and 6.1.1.4'
H H 0.0000 0.0000 'International Tables Vol C Tables 4.2.6.8 and 6.1.1.4'
N N 0.0061 0.0033 'International Tables Vol C Tables 4.2.6.8 and 6.1.1.4'
Sc Sc 0.2519 0.3716 'International Tables Vol C Tables 4.2.6.8 and 6.1.1.4'
Si Si 0.0817 0.0704 'International Tables Vol C Tables 4.2.6.8 and 6.1.1.4'

loop_
_geom_angle_atom_site_label_1
_geom_angle_atom_site_label_2
_geom_angle_atom_site_label_3
_geom_angle
_geom_angle_site_symmetry_1
_geom_angle_site_symmetry_3
_geom_angle_publ_flag
N6 Sc1 N6 71.9(13) 14 . ?
N6 Sc1 N1 97.7(7) 14 . ?
N6 Sc1 N1 166.8(7) . . ?
N6 Sc1 N1 166.8(7) 14 14 ?
N6 Sc1 N1 97.7(7) . 14 ?
N1 Sc1 N1 93.6(6) . 14 ?
N6 Sc1 N5 9.3(9) 14 . ?
N6 Sc1 N5 76.11(19) . . ?
N1 Sc1 N5 94.9(7) . . ?
N1 Sc1 N5 162.2(6) 14 . ?
N6 Sc1 N5 76.11(19) 14 14 ?
N6 Sc1 N5 9.3(9) . 14 ?
N1 Sc1 N5 162.2(6) . 14 ?
N1 Sc1 N5 94.9(7) 14 14 ?
N5 Sc1 N5 81.5(12) . 14 ?
N6 Sc1 N2 114.5(6) 14 14 ?
N6 Sc1 N2 108.3(5) . 14 ?
N1 Sc1 N2 67.9(4) . 14 ?
N1 Sc1 N2 76.1(3) 14 14 ?
N5 Sc1 N2 121.7(6) . 14 ?
N5 Sc1 N2 99.1(6) 14 14 ?
N6 Sc1 N2 108.3(5) 14 . ?
N6 Sc1 N2 114.5(6) . . ?
N1 Sc1 N2 76.1(3) . . ?
N1 Sc1 N2 67.9(4) 14 . ?
N5 Sc1 N2 99.1(6) . . ?
N5 Sc1 N2 121.7(6) 14 . ?
N2 Sc1 N2 126.5(5) 14 . ?
N6 Sc1 N3 103.2(7) 14 14 ?
N6 Sc1 N3 172.6(5) . 14 ?
N1 Sc1 N3 15.0(3) . 14 ?
N1 Sc1 N3 86.2(2) 14 14 ?
N5 Sc1 N3 98.2(7) . 14 ?
N5 Sc1 N3 177.2(6) 14 14 ?
N2 Sc1 N3 78.7(4) 14 14 ?
N2 Sc1 N3 61.2(4) . 14 ?
N6 Sc1 N3 172.6(5) 14 . ?
N6 Sc1 N3 103.2(7) . . ?
N1 Sc1 N3 86.2(2) . . ?
N1 Sc1 N3 15.0(3) 14 . ?
N5 Sc1 N3 177.2(6) . . ?
N5 Sc1 N3 98.2(7) 14 . ?
N2 Sc1 N3 61.2(4) 14 . ?
N2 Sc1 N3 78.7(4) . . ?
N3 Sc1 N3 82.2(7) 14 . ?
N6 Sc1 N4 99.1(6) 14 . ?
N6 Sc1 N4 101.9(6) . . ?
N1 Sc1 N4 71.1(4) . . ?
N1 Sc1 N4 90.9(4) 14 . ?
N5 Sc1 N4 106.6(6) . . ?
N5 Sc1 N4 93.2(6) 14 . ?
N2 Sc1 N4 15.6(3) 14 . ?
N2 Sc1 N4 139.5(4) . . ?
N3 Sc1 N4 84.2(4) 14 . ?
N3 Sc1 N4 76.2(4) . . ?
N6 Sc1 N4 101.9(6) 14 14 ?
N6 Sc1 N4 99.1(6) . 14 ?
N1 Sc1 N4 90.9(4) . 14 ?
N1 Sc1 N4 71.1(4) 14 14 ?
N5 Sc1 N4 93.2(6) . 14 ?
N5 Sc1 N4 106.6(6) 14 14 ?
N2 Sc1 N4 139.5(4) 14 14 ?
N2 Sc1 N4 15.6(3) . 14 ?
N3 Sc1 N4 76.2(4) 14 14 ?
N3 Sc1 N4 84.2(4) . 14 ?
N4 Sc1 N4 154.0(6) . 14 ?
N6 Si1 N6 96.9(17) . 14 ?
N6 Si1 C12 109.3(13) . 14 ?
N6 Si1 C12 127.8(9) 14 14 ?
N6 Si1 C12 127.8(9) . . ?
N6 Si1 C12 109.3(13) 14 . ?
C12 Si1 C12 89.4(16) 14 . ?
N6 Si1 N5 10.2(12) . 14 ?
N6 Si1 N5 98.8(2) 14 14 ?
C12 Si1 N5 114.8(12) 14 14 ?
C12 Si1 N5 118.1(9) . 14 ?
N6 Si1 N5 98.8(2) . . ?
N6 Si1 N5 10.2(12) 14 . ?
C12 Si1 N5 118.1(9) 14 . ?
C12 Si1 N5 114.8(12) . . ?
N5 Si1 N5 102.5(15) 14 . ?
N6 Si1 C13 111.3(8) . 14 ?
N6 Si1 C13 107.2(12) 14 14 ?
C12 Si1 C13 104.1(5) 14 14 ?
C12 Si1 C13 18.4(10) . 14 ?
N5 Si1 C13 101.2(8) 14 14 ?
N5 Si1 C13 115.3(11) . 14 ?
N6 Si1 C13 107.2(12) . . ?
N6 Si1 C13 111.3(8) 14 . ?
C12 Si1 C13 18.4(10) 14 . ?
C12 Si1 C13 104.1(5) . . ?
N5 Si1 C13 115.3(11) 14 . ?
N5 Si1 C13 101.2(8) . . ?
C13 Si1 C13 120.5(14) 14 . ?
N6 Si1 Sc1 48.4(9) . . ?
N6 Si1 Sc1 48.4(9) 14 . ?
C12 Si1 Sc1 135.3(8) 14 . ?
C12 Si1 Sc1 135.3(8) . . ?
N5 Si1 Sc1 51.2(7) 14 . ?
N5 Si1 Sc1 51.2(7) . . ?
C13 Si1 Sc1 119.8(7) 14 . ?
C13 Si1 Sc1 119.8(7) . . ?
N5 Si2 C15 110.2(14) . . ?
N5 Si2 C14 117.1(10) . . ?
C15 Si2 C14 120.1(11) . . ?
N5 Si2 HI2 102.0 . . ?
C15 Si2 HI2 102.0 . . ?
C14 Si2 HI2 102.0 . . ?
Si2 N5 Si1 130.4(15) . . ?
Si2 N5 Sc1 140.0(15) . . ?
Si1 N5 Sc1 88.0(8) . . ?
C16 Si3 N6 115.5(10) . . ?
C16 Si3 C17 100.8(9) . . ?
N6 Si3 C17 123.6(13) . . ?
C16 Si3 HI3 105.1 . . ?
N6 Si3 HI3 105.1 . . ?
C17 Si3 HI3 105.1 . . ?
Si1 N6 Si3 125.2(16) . . ?
Si1 N6 Sc1 95.6(10) . . ?
Si3 N6 Sc1 138.7(14) . . ?
C8 N1 C1 117.2(11) . . ?
C8 N1 Sc1 125.6(7) . . ?
C1 N1 Sc1 115.8(8) . . ?
C9 N2 C3 111.4(11) . . ?
C9 N2 C2 105.2(12) . . ?
C3 N2 C2 113.4(10) . . ?
C9 N2 Sc1 113.2(9) . . ?
C3 N2 Sc1 108.6(7) . . ?
C2 N2 Sc1 105.0(7) . . ?
C4 N3 C10 108.6(10) . . ?
C4 N3 C5 109.9(9) . . ?
C10 N3 C5 111.9(11) . . ?
C4 N3 Sc1 105.2(7) . . ?
C10 N3 Sc1 118.1(8) . . ?
C5 N3 Sc1 102.7(8) . . ?
C6 N4 C7 114.8(11) . . ?
C6 N4 C11 109.2(11) . . ?
C7 N4 C11 104.3(9) . . ?
C6 N4 Sc1 107.2(9) . . ?
C7 N4 Sc1 109.5(7) . . ?
C11 N4 Sc1 111.9(7) . . ?
C2 C1 N1 111.2(9) . . ?
C2 C1 H1A 109.4 . . ?
N1 C1 H1A 109.4 . . ?
C2 C1 H1B 109.4 . . ?
N1 C1 H1B 109.4 . . ?
H1A C1 H1B 108.0 . . ?
C1 C2 N2 114.2(11) . . ?
C1 C2 H2A 108.7 . . ?
N2 C2 H2A 108.7 . . ?
C1 C2 H2B 108.7 . . ?
N2 C2 H2B 108.7 . . ?
H2A C2 H2B 107.6 . . ?
N2 C3 C4 114.2(7) . . ?
N2 C3 H3A 108.7 . . ?
C4 C3 H3A 108.7 . . ?
N2 C3 H3B 108.7 . . ?
C4 C3 H3B 108.7 . . ?
H3A C3 H3B 107.6 . . ?
N3 C4 C3 110.0(7) . . ?
N3 C4 H4A 109.7 . . ?
C3 C4 H4A 109.7 . . ?
N3 C4 H4B 109.7 . . ?
C3 C4 H4B 109.7 . . ?
H4A C4 H4B 108.2 . . ?
C6 C5 N3 113.1(10) . . ?
C6 C5 H5A 109.0 . . ?
N3 C5 H5A 109.0 . . ?
C6 C5 H5B 109.0 . . ?
N3 C5 H5B 109.0 . . ?
H5A C5 H5B 107.8 . . ?
C5 C6 N4 112.5(15) . . ?
C5 C6 H6A 109.1 . . ?
N4 C6 H6A 109.1 . . ?
C5 C6 H6B 109.1 . . ?
N4 C6 H6B 109.1 . . ?
H6A C6 H6B 107.8 . . ?
N4 C7 C8 114.0(7) . . ?
N4 C7 H7A 108.7 . . ?
C8 C7 H7A 108.7 . . ?
N4 C7 H7B 108.7 . . ?
C8 C7 H7B 108.7 . . ?
H7A C7 H7B 107.6 . . ?
N1 C8 C7 108.2(7) . . ?
N1 C8 H8A 110.0 . . ?
C7 C8 H8A 110.0 . . ?
N1 C8 H8B 110.0 . . ?
C7 C8 H8B 110.0 . . ?
H8A C8 H8B 108.4 . . ?
Si1 C12 H12A 109.5 . . ?
Si1 C12 H12B 109.5 . . ?
Si1 C12 H12C 109.5 . . ?
Si1 C13 H13A 109.5 . . ?
Si1 C13 H13B 109.5 . . ?
H13A C13 H13B 109.5 . . ?
Si1 C13 H13C 109.5 . . ?
H13A C13 H13C 109.5 . . ?
H13B C13 H13C 109.5 . . ?
Si3 C16 H16A 109.5 . . ?
Si3 C16 H16B 109.5 . . ?
H16A C16 H16B 109.5 . . ?
Si3 C16 H16C 109.5 . . ?
H16A C16 H16C 109.5 . . ?
H16B C16 H16C 109.5 . . ?
Si3 C17 H17A 109.5 . . ?
Si3 C17 H17B 109.5 . . ?
H17A C17 H17B 109.5 . . ?
Si3 C17 H17C 109.5 . . ?
H17A C17 H17C 109.5 . . ?
H17B C17 H17C 109.5 . . ?

loop_
_geom_bond_atom_site_label_1
_geom_bond_atom_site_label_2
_geom_bond_distance
_geom_bond_site_symmetry_2
_geom_bond_publ_flag
Sc1 N6 2.09(3) 14 ?
Sc1 N6 2.09(3) . ?
Sc1 N1 2.207(14) . ?
Sc1 N1 2.207(14) 14 ?
Sc1 N5 2.17(2) . ?
Sc1 N5 2.17(2) 14 ?
Sc1 N2 2.223(13) 14 ?
Sc1 N2 2.223(13) . ?
Sc1 N3 2.340(13) 14 ?
Sc1 N3 2.340(13) . ?
Sc1 N4 2.405(11) . ?
Sc1 N4 2.405(11) 14 ?
Si1 N6 1.64(2) . ?
Si1 N6 1.64(2) 14 ?
Si1 C12 1.76(3) 14 ?
Si1 C12 1.76(3) . ?
Si1 N5 1.81(2) 14 ?
Si1 N5 1.81(2) . ?
Si1 C13 1.99(2) 14 ?
Si1 C13 1.99(2) . ?
Si2 N5 1.62(2) . ?
Si2 C15 1.76(2) . ?
Si2 C14 1.820(13) . ?
Si2 HI2 1.0000 . ?
Si3 C16 1.747(14) . ?
Si3 N6 1.71(2) . ?
Si3 C17 1.851(17) . ?
Si3 HI3 1.0000 . ?
N1 C8 1.416(14) . ?
N1 C1 1.443(12) . ?
N2 C9 1.451(14) . ?
N2 C3 1.482(15) . ?
N2 C2 1.542(16) . ?
N3 C4 1.449(15) . ?
N3 C10 1.459(17) . ?
N3 C5 1.67(2) . ?
N4 C6 1.447(19) . ?
N4 C7 1.496(13) . ?
N4 C11 1.516(13) . ?
C1 C2 1.40(2) . ?
C1 H1A 0.9900 . ?
C1 H1B 0.9900 . ?
C2 H2A 0.9900 . ?
C2 H2B 0.9900 . ?
C3 C4 1.497(11) . ?
C3 H3A 0.9900 . ?
C3 H3B 0.9900 . ?
C4 H4A 0.9900 . ?
C4 H4B 0.9900 . ?
C5 C6 1.29(2) . ?
C5 H5A 0.9900 . ?
C5 H5B 0.9900 . ?
C6 H6A 0.9900 . ?
C6 H6B 0.9900 . ?
C7 C8 1.503(11) . ?
C7 H7A 0.9900 . ?
C7 H7B 0.9900 . ?
C8 H8A 0.9900 . ?
C8 H8B 0.9900 . ?
C9 H9A 0.9800 . ?
C9 H9B 0.9800 . ?
C9 H9C 0.9800 . ?
C10 H10A 0.9800 . ?
C10 H10B 0.9800 . ?
C10 H10C 0.9800 . ?
C11 H11A 0.9800 . ?
C11 H11B 0.9800 . ?
C11 H11C 0.9800 . ?
C12 H12A 0.9800 . ?
C12 H12B 0.9800 . ?
C12 H12C 0.9800 . ?
C13 H13A 0.9800 . ?
C13 H13B 0.9800 . ?
C13 H13C 0.9800 . ?
C14 H14A 0.9800 . ?
C14 H14B 0.9800 . ?
C14 H14C 0.9800 . ?
C15 H15A 0.9800 . ?
C15 H15B 0.9800 . ?
C15 H15C 0.9800 . ?
C16 H16A 0.9800 . ?
C16 H16B 0.9800 . ?
C16 H16C 0.9800 . ?
C17 H17A 0.9800 . ?
C17 H17B 0.9800 . ?
C17 H17C 0.9800 . ?

loop_
_geom_torsion_atom_site_label_1
_geom_torsion_atom_site_label_2
_geom_torsion_atom_site_label_3
_geom_torsion_atom_site_label_4
_geom_torsion
_geom_torsion_site_symmetry_1
_geom_torsion_site_symmetry_2
_geom_torsion_site_symmetry_3
_geom_torsion_site_symmetry_4
_geom_torsion_publ_flag
N6 Sc1 Si1 N6 180.0 14 . . . ?
N1 Sc1 Si1 N6 -168.6(10) . . . . ?
N1 Sc1 Si1 N6 11.4(10) 14 . . . ?
N5 Sc1 Si1 N6 167.1(17) . . . . ?
N5 Sc1 Si1 N6 -12.9(17) 14 . . . ?
N2 Sc1 Si1 N6 -84.5(9) 14 . . . ?
N2 Sc1 Si1 N6 95.5(9) . . . . ?
N3 Sc1 Si1 N6 171.4(10) 14 . . . ?
N3 Sc1 Si1 N6 -8.6(10) . . . . ?
N4 Sc1 Si1 N6 -92.5(9) . . . . ?
N4 Sc1 Si1 N6 87.5(9) 14 . . . ?
N6 Sc1 Si1 N6 180.0 . . . 14 ?
N1 Sc1 Si1 N6 11.4(10) . . . 14 ?
N1 Sc1 Si1 N6 -168.6(10) 14 . . 14 ?
N5 Sc1 Si1 N6 -12.9(17) . . . 14 ?
N5 Sc1 Si1 N6 167.1(17) 14 . . 14 ?
N2 Sc1 Si1 N6 95.5(9) 14 . . 14 ?
N2 Sc1 Si1 N6 -84.5(9) . . . 14 ?
N3 Sc1 Si1 N6 -8.6(10) 14 . . 14 ?
N3 Sc1 Si1 N6 171.4(10) . . . 14 ?
N4 Sc1 Si1 N6 87.5(9) . . . 14 ?
N4 Sc1 Si1 N6 -92.5(9) 14 . . 14 ?
N6 Sc1 Si1 C12 105.6(15) 14 . . 14 ?
N6 Sc1 Si1 C12 -74.4(15) . . . 14 ?
N1 Sc1 Si1 C12 117.0(12) . . . 14 ?
N1 Sc1 Si1 C12 -63.0(12) 14 . . 14 ?
N5 Sc1 Si1 C12 92.7(14) . . . 14 ?
N5 Sc1 Si1 C12 -87.3(14) 14 . . 14 ?
N2 Sc1 Si1 C12 -159.0(12) 14 . . 14 ?
N2 Sc1 Si1 C12 21.0(12) . . . 14 ?
N3 Sc1 Si1 C12 97.0(12) 14 . . 14 ?
N3 Sc1 Si1 C12 -83.0(12) . . . 14 ?
N4 Sc1 Si1 C12 -166.9(12) . . . 14 ?
N4 Sc1 Si1 C12 13.1(12) 14 . . 14 ?
N6 Sc1 Si1 C12 -74.4(15) 14 . . . ?
N6 Sc1 Si1 C12 105.6(15) . . . . ?
N1 Sc1 Si1 C12 -63.0(12) . . . . ?
N1 Sc1 Si1 C12 117.0(12) 14 . . . ?
N5 Sc1 Si1 C12 -87.3(14) . . . . ?
N5 Sc1 Si1 C12 92.7(14) 14 . . . ?
N2 Sc1 Si1 C12 21.0(12) 14 . . . ?
N2 Sc1 Si1 C12 -159.0(12) . . . . ?
N3 Sc1 Si1 C12 -83.0(12) 14 . . . ?
N3 Sc1 Si1 C12 97.0(12) . . . . ?
N4 Sc1 Si1 C12 13.1(12) . . . . ?
N4 Sc1 Si1 C12 -166.9(12) 14 . . . ?
N6 Sc1 Si1 N5 -167.1(17) 14 . . 14 ?
N6 Sc1 Si1 N5 12.9(17) . . . 14 ?
N1 Sc1 Si1 N5 -155.7(9) . . . 14 ?
N1 Sc1 Si1 N5 24.3(9) 14 . . 14 ?
N5 Sc1 Si1 N5 180.0 . . . 14 ?
N2 Sc1 Si1 N5 -71.6(9) 14 . . 14 ?
N2 Sc1 Si1 N5 108.4(9) . . . 14 ?
N3 Sc1 Si1 N5 -175.7(10) 14 . . 14 ?
N3 Sc1 Si1 N5 4.3(10) . . . 14 ?
N4 Sc1 Si1 N5 -79.6(9) . . . 14 ?
N4 Sc1 Si1 N5 100.4(9) 14 . . 14 ?
N6 Sc1 Si1 N5 12.9(17) 14 . . . ?
N6 Sc1 Si1 N5 -167.1(17) . . . . ?
N1 Sc1 Si1 N5 24.3(9) . . . . ?
N1 Sc1 Si1 N5 -155.7(9) 14 . . . ?
N5 Sc1 Si1 N5 180.0 14 . . . ?
N2 Sc1 Si1 N5 108.4(9) 14 . . . ?
N2 Sc1 Si1 N5 -71.6(9) . . . . ?
N3 Sc1 Si1 N5 4.3(10) 14 . . . ?
N3 Sc1 Si1 N5 -175.7(10) . . . . ?
N4 Sc1 Si1 N5 100.4(9) . . . . ?
N4 Sc1 Si1 N5 -79.6(9) 14 . . . ?
N6 Sc1 Si1 C13 -87.0(12) 14 . . 14 ?
N6 Sc1 Si1 C13 93.0(12) . . . 14 ?
N1 Sc1 Si1 C13 -75.6(10) . . . 14 ?
N1 Sc1 Si1 C13 104.4(10) 14 . . 14 ?
N5 Sc1 Si1 C13 -99.9(12) . . . 14 ?
N5 Sc1 Si1 C13 80.1(12) 14 . . 14 ?
N2 Sc1 Si1 C13 8.5(10) 14 . . 14 ?
N2 Sc1 Si1 C13 -171.5(10) . . . 14 ?
N3 Sc1 Si1 C13 -95.6(10) 14 . . 14 ?
N3 Sc1 Si1 C13 84.4(10) . . . 14 ?
N4 Sc1 Si1 C13 0.5(9) . . . 14 ?
N4 Sc1 Si1 C13 -179.5(9) 14 . . 14 ?
N6 Sc1 Si1 C13 93.0(12) 14 . . . ?
N6 Sc1 Si1 C13 -87.0(12) . . . . ?
N1 Sc1 Si1 C13 104.4(10) . . . . ?
N1 Sc1 Si1 C13 -75.6(10) 14 . . . ?
N5 Sc1 Si1 C13 80.1(12) . . . . ?
N5 Sc1 Si1 C13 -99.9(12) 14 . . . ?
N2 Sc1 Si1 C13 -171.5(9) 14 . . . ?
N2 Sc1 Si1 C13 8.5(9) . . . . ?
N3 Sc1 Si1 C13 84.4(10) 14 . . . ?
N3 Sc1 Si1 C13 -95.6(10) . . . . ?
N4 Sc1 Si1 C13 -179.5(9) . . . . ?
N4 Sc1 Si1 C13 0.5(9) 14 . . . ?
C15 Si2 N5 Si1 -23(2) . . . . ?
C14 Si2 N5 Si1 119.1(15) . . . . ?
C15 Si2 N5 Sc1 176.5(18) . . . . ?
C14 Si2 N5 Sc1 -41(2) . . . . ?
N6 Si1 N5 Si2 -177.3(9) . . . . ?
N6 Si1 N5 Si2 -98(10) 14 . . . ?
C12 Si1 N5 Si2 65(2) 14 . . . ?
C12 Si1 N5 Si2 -38.3(18) . . . . ?
N5 Si1 N5 Si2 -168(2) 14 . . . ?
C13 Si1 N5 Si2 -58.6(17) 14 . . . ?
C13 Si1 N5 Si2 73.1(18) . . . . ?
Sc1 Si1 N5 Si2 -168(2) . . . . ?
N6 Si1 N5 Sc1 -9.7(13) . . . . ?
N6 Si1 N5 Sc1 70(9) 14 . . . ?
C12 Si1 N5 Sc1 -127.2(11) 14 . . . ?
C12 Si1 N5 Sc1 129.3(8) . . . . ?
N5 Si1 N5 Sc1 0.0 14 . . . ?
C13 Si1 N5 Sc1 108.9(8) 14 . . . ?
C13 Si1 N5 Sc1 -119.3(10) . . . . ?
N6 Sc1 N5 Si2 111(9) 14 . . . ?
N6 Sc1 N5 Si2 173.0(13) . . . . ?
N1 Sc1 N5 Si2 2.8(17) . . . . ?
N1 Sc1 N5 Si2 -115(3) 14 . . . ?
N5 Sc1 N5 Si2 165(2) 14 . . . ?
N2 Sc1 N5 Si2 69.8(17) 14 . . . ?
N2 Sc1 N5 Si2 -73.8(17) . . . . ?
N3 Sc1 N5 Si2 -11.9(17) 14 . . . ?
N3 Sc1 N5 Si2 -110(14) . . . . ?
N4 Sc1 N5 Si2 74.4(17) . . . . ?
N4 Sc1 N5 Si2 -88.4(17) 14 . . . ?
N6 Sc1 N5 Si1 -54(8) 14 . . . ?
N6 Sc1 N5 Si1 7.8(10) . . . . ?
N1 Sc1 N5 Si1 -162.5(6) . . . . ?
N1 Sc1 N5 Si1 79(2) 14 . . . ?
N5 Sc1 N5 Si1 0.0 14 . . . ?
N2 Sc1 N5 Si1 -95.4(9) 14 . . . ?
N2 Sc1 N5 Si1 120.9(6) . . . . ?
N3 Sc1 N5 Si1 -177.1(6) 14 . . . ?
N3 Sc1 N5 Si1 84(13) . . . . ?
N4 Sc1 N5 Si1 -90.8(8) . . . . ?
N4 Sc1 N5 Si1 106.3(7) 14 . . . ?
N6 Si1 N6 Si3 173.6(18) 14 . . . ?
C12 Si1 N6 Si3 -52.3(15) 14 . . . ?
C12 Si1 N6 Si3 53(2) . . . . ?
N5 Si1 N6 Si3 72(9) 14 . . . ?
N5 Si1 N6 Si3 -176.3(7) . . . . ?
C13 Si1 N6 Si3 62.1(18) 14 . . . ?
C13 Si1 N6 Si3 -71.6(14) . . . . ?
Sc1 Si1 N6 Si3 173.6(18) . . . . ?
N6 Si1 N6 Sc1 0.000(1) 14 . . . ?
C12 Si1 N6 Sc1 134.1(8) 14 . . . ?
C12 Si1 N6 Sc1 -121.0(13) . . . . ?
N5 Si1 N6 Sc1 -102(9) 14 . . . ?
N5 Si1 N6 Sc1 10.2(13) . . . . ?
C13 Si1 N6 Sc1 -111.5(11) 14 . . . ?
C13 Si1 N6 Sc1 114.8(8) . . . . ?
C16 Si3 N6 Si1 109.4(14) . . . . ?
C17 Si3 N6 Si1 -15(2) . . . . ?
C16 Si3 N6 Sc1 -80.3(17) . . . . ?
C17 Si3 N6 Sc1 155.3(16) . . . . ?
N6 Sc1 N6 Si1 0.000(2) 14 . . . ?
N1 Sc1 N6 Si1 39(3) . . . . ?
N1 Sc1 N6 Si1 -171.6(7) 14 . . . ?
N5 Sc1 N6 Si1 -8.6(11) . . . . ?
N5 Sc1 N6 Si1 116(9) 14 . . . ?
N2 Sc1 N6 Si1 110.6(7) 14 . . . ?
N2 Sc1 N6 Si1 -102.4(9) . . . . ?
N3 Sc1 N6 Si1 -50(6) 14 . . . ?
N3 Sc1 N6 Si1 174.2(6) . . . . ?
N4 Sc1 N6 Si1 95.8(7) . . . . ?
N4 Sc1 N6 Si1 -99.7(8) 14 . . . ?
N6 Sc1 N6 Si3 -172(2) 14 . . . ?
N1 Sc1 N6 Si3 -133(2) . . . . ?
N1 Sc1 N6 Si3 16.3(17) 14 . . . ?
N5 Sc1 N6 Si3 179.3(14) . . . . ?
N5 Sc1 N6 Si3 -56(7) 14 . . . ?
N2 Sc1 N6 Si3 -61.5(18) 14 . . . ?
N2 Sc1 N6 Si3 85.6(16) . . . . ?
N3 Sc1 N6 Si3 138(5) 14 . . . ?
N3 Sc1 N6 Si3 2.2(18) . . . . ?
N4 Sc1 N6 Si3 -76.3(18) . . . . ?
N4 Sc1 N6 Si3 88.3(17) 14 . . . ?
N6 Sc1 N1 C8 95.8(10) 14 . . . ?
N6 Sc1 N1 C8 58(3) . . . . ?
N1 Sc1 N1 C8 -90.9(11) 14 . . . ?
N5 Sc1 N1 C8 104.7(11) . . . . ?
N5 Sc1 N1 C8 27(3) 14 . . . ?
N2 Sc1 N1 C8 -17.6(9) 14 . . . ?
N2 Sc1 N1 C8 -157.1(11) . . . . ?
N3 Sc1 N1 C8 -152(3) 14 . . . ?
N3 Sc1 N1 C8 -77.9(9) . . . . ?
N4 Sc1 N1 C8 -1.2(9) . . . . ?
N4 Sc1 N1 C8 -162.0(10) 14 . . . ?
N6 Sc1 N1 C1 -97.9(10) 14 . . . ?
N6 Sc1 N1 C1 -135(2) . . . . ?
N1 Sc1 N1 C1 75.4(8) 14 . . . ?
N5 Sc1 N1 C1 -89.0(10) . . . . ?
N5 Sc1 N1 C1 -166.2(19) 14 . . . ?
N2 Sc1 N1 C1 148.8(10) 14 . . . ?
N2 Sc1 N1 C1 9.2(9) . . . . ?
N3 Sc1 N1 C1 14.8(18) 14 . . . ?
N3 Sc1 N1 C1 88.4(10) . . . . ?
N4 Sc1 N1 C1 165.1(10) . . . . ?
N4 Sc1 N1 C1 4.3(9) 14 . . . ?
N6 Sc1 N2 C9 -47.6(13) 14 . . . ?
N6 Sc1 N2 C9 30.3(13) . . . . ?
N1 Sc1 N2 C9 -141.3(11) . . . . ?
N1 Sc1 N2 C9 118.9(11) 14 . . . ?
N5 Sc1 N2 C9 -48.5(12) . . . . ?
N5 Sc1 N2 C9 37.1(13) 14 . . . ?
N2 Sc1 N2 C9 170.4(11) 14 . . . ?
N3 Sc1 N2 C9 -142.9(12) 14 . . . ?
N3 Sc1 N2 C9 129.8(11) . . . . ?
N4 Sc1 N2 C9 -177.7(9) . . . . ?
N4 Sc1 N2 C9 20.4(16) 14 . . . ?
N6 Sc1 N2 C3 -171.9(9) 14 . . . ?
N6 Sc1 N2 C3 -94.0(9) . . . . ?
N1 Sc1 N2 C3 94.4(7) . . . . ?
N1 Sc1 N2 C3 -5.4(6) 14 . . . ?
N5 Sc1 N2 C3 -172.7(9) . . . . ?
N5 Sc1 N2 C3 -87.2(9) 14 . . . ?
N2 Sc1 N2 C3 46.1(5) 14 . . . ?
N3 Sc1 N2 C3 92.8(7) 14 . . . ?
N3 Sc1 N2 C3 5.5(6) . . . . ?
N4 Sc1 N2 C3 58.1(10) . . . . ?
N4 Sc1 N2 C3 -104(2) 14 . . . ?
N6 Sc1 N2 C2 66.5(11) 14 . . . ?
N6 Sc1 N2 C2 144.5(11) . . . . ?
N1 Sc1 N2 C2 -27.1(9) . . . . ?
N1 Sc1 N2 C2 -127.0(10) 14 . . . ?
N5 Sc1 N2 C2 65.7(11) . . . . ?
N5 Sc1 N2 C2 151.2(11) 14 . . . ?
N2 Sc1 N2 C2 -75.5(9) 14 . . . ?
N3 Sc1 N2 C2 -28.8(9) 14 . . . ?
N3 Sc1 N2 C2 -116.0(9) . . . . ?
N4 Sc1 N2 C2 -63.5(13) . . . . ?
N4 Sc1 N2 C2 135(3) 14 . . . ?
N6 Sc1 N3 C4 -178(6) 14 . . . ?
N6 Sc1 N3 C4 134.4(9) . . . . ?
N1 Sc1 N3 C4 -54.9(6) . . . . ?
N1 Sc1 N3 C4 65(2) 14 . . . ?
N5 Sc1 N3 C4 58(14) . . . . ?
N5 Sc1 N3 C4 142.5(8) 14 . . . ?
N2 Sc1 N3 C4 -121.7(9) 14 . . . ?
N2 Sc1 N3 C4 21.7(7) . . . . ?
N3 Sc1 N3 C4 -40.4(5) 14 . . . ?
N4 Sc1 N3 C4 -126.3(8) . . . . ?
N4 Sc1 N3 C4 36.5(7) 14 . . . ?
N6 Sc1 N3 C10 61(6) 14 . . . ?
N6 Sc1 N3 C10 13.1(11) . . . . ?
N1 Sc1 N3 C10 -176.2(10) . . . . ?
N1 Sc1 N3 C10 -57(2) 14 . . . ?
N5 Sc1 N3 C10 -63(14) . . . . ?
N5 Sc1 N3 C10 21.1(11) 14 . . . ?
N2 Sc1 N3 C10 117.0(11) 14 . . . ?
N2 Sc1 N3 C10 -99.7(10) . . . . ?
N3 Sc1 N3 C10 -161.7(12) 14 . . . ?
N4 Sc1 N3 C10 112.4(10) . . . . ?
N4 Sc1 N3 C10 -84.9(10) 14 . . . ?
N6 Sc1 N3 C5 -63(6) 14 . . . ?
N6 Sc1 N3 C5 -110.5(8) . . . . ?
N1 Sc1 N3 C5 60.2(8) . . . . ?
N1 Sc1 N3 C5 180(3) 14 . . . ?
N5 Sc1 N3 C5 173(13) . . . . ?
N5 Sc1 N3 C5 -102.5(9) 14 . . . ?
N2 Sc1 N3 C5 -6.6(6) 14 . . . ?
N2 Sc1 N3 C5 136.7(8) . . . . ?
N3 Sc1 N3 C5 74.7(7) 14 . . . ?
N4 Sc1 N3 C5 -11.2(7) . . . . ?
N4 Sc1 N3 C5 151.5(8) 14 . . . ?
N6 Sc1 N4 C6 159.5(11) 14 . . . ?
N6 Sc1 N4 C6 86.3(12) . . . . ?
N1 Sc1 N4 C6 -105.4(10) . . . . ?
N1 Sc1 N4 C6 -11.8(10) 14 . . . ?
N5 Sc1 N4 C6 165.1(11) . . . . ?
N5 Sc1 N4 C6 83.1(11) 14 . . . ?
N2 Sc1 N4 C6 -29.6(18) 14 . . . ?
N2 Sc1 N4 C6 -67.9(14) . . . . ?
N3 Sc1 N4 C6 -98.0(10) 14 . . . ?
N3 Sc1 N4 C6 -14.6(10) . . . . ?
N4 Sc1 N4 C6 -56.9(9) 14 . . . ?
N6 Sc1 N4 C7 -75.4(10) 14 . . . ?
N6 Sc1 N4 C7 -148.6(10) . . . . ?
N1 Sc1 N4 C7 19.7(7) . . . . ?
N1 Sc1 N4 C7 113.2(8) 14 . . . ?
N5 Sc1 N4 C7 -69.8(10) . . . . ?
N5 Sc1 N4 C7 -151.8(10) 14 . . . ?
N2 Sc1 N4 C7 95(2) 14 . . . ?
N2 Sc1 N4 C7 57.2(11) . . . . ?
N3 Sc1 N4 C7 27.1(8) 14 . . . ?
N3 Sc1 N4 C7 110.5(8) . . . . ?
N4 Sc1 N4 C7 68.2(7) 14 . . . ?
N6 Sc1 N4 C11 39.8(10) 14 . . . ?
N6 Sc1 N4 C11 -33.5(11) . . . . ?
N1 Sc1 N4 C11 134.9(9) . . . . ?
N1 Sc1 N4 C11 -131.6(9) 14 . . . ?
N5 Sc1 N4 C11 45.4(11) . . . . ?
N5 Sc1 N4 C11 -36.7(10) 14 . . . ?
N2 Sc1 N4 C11 -149(3) 14 . . . ?
N2 Sc1 N4 C11 172.4(6) . . . . ?
N3 Sc1 N4 C11 142.3(9) 14 . . . ?
N3 Sc1 N4 C11 -134.4(9) . . . . ?
N4 Sc1 N4 C11 -176.7(8) 14 . . . ?
C8 N1 C1 C2 -178.5(10) . . . . ?
Sc1 N1 C1 C2 14.0(13) . . . . ?
N1 C1 C2 N2 -41.0(14) . . . . ?
C9 N2 C2 C1 166.5(11) . . . . ?
C3 N2 C2 C1 -71.6(13) . . . . ?
Sc1 N2 C2 C1 46.9(12) . . . . ?
C9 N2 C3 C4 -158.4(10) . . . . ?
C2 N2 C3 C4 83.2(12) . . . . ?
Sc1 N2 C3 C4 -33.1(9) . . . . ?
C10 N3 C4 C3 82.0(11) . . . . ?
C5 N3 C4 C3 -155.3(9) . . . . ?
Sc1 N3 C4 C3 -45.3(9) . . . . ?
N2 C3 C4 N3 55.8(12) . . . . ?
C4 N3 C5 C6 154.8(14) . . . . ?
C10 N3 C5 C6 -84.5(18) . . . . ?
Sc1 N3 C5 C6 43.2(16) . . . . ?
N3 C5 C6 N4 -63(2) . . . . ?
C7 N4 C6 C5 -74.9(18) . . . . ?
C11 N4 C6 C5 168.4(15) . . . . ?
Sc1 N4 C6 C5 46.9(18) . . . . ?
C6 N4 C7 C8 83.9(12) . . . . ?
C11 N4 C7 C8 -156.6(8) . . . . ?
Sc1 N4 C7 C8 -36.7(10) . . . . ?
C1 N1 C8 C7 176.4(9) . . . . ?
Sc1 N1 C8 C7 -17.4(12) . . . . ?
N4 C7 C8 N1 35.3(12) . . . . ?
